data_7041809
loop_
_publ_author_name
'Rieb, Julia'
'Dominelli, Bruno'
'Mayer, David'
'Jandl, Christian'
'Drechsel, Jonas'
'Heydenreuter, Wolfgang'
'Sieber, Stephan A.'
'K\"uhn, Fritz E'

_publ_section_title
;
 Influence of wing-tip substituents and reaction conditions on the
 structure, properties and cytotoxicity of Ag(i)- and Au(i)-bis(NHC)
 complexes.
;
_journal_issue 8
_journal_name_full 'Dalton transactions (Cambridge, England : 2003)'
_journal_page_first 2722
_journal_page_last 2735
_journal_paper_doi 10.1039/c6dt04559f
_journal_volume 46
_journal_year 2017
_chemical_absolute_configuration unk
_chemical_compound_source 'see text'
_chemical_formula_moiety 'C52 H60 Au2 N8 O2, 2(F6 P), 3(C4 H8 O)'
_chemical_formula_sum 'C64 H84 Au2 F12 N8 O5 P2'
_chemical_formula_weight 1729.28
_space_group_IT_number 4
_symmetry_cell_setting monoclinic
_symmetry_Int_Tables_number 4
_symmetry_space_group_name_Hall 'P 2yb'
_symmetry_space_group_name_H-M 'P 1 21 1'
_atom_sites_solution_hydrogens geom
_audit_update_record
;
2016-12-01 deposited with the CCDC.
2017-01-23 downloaded from the CCDC.
;
_cell_angle_alpha 90
_cell_angle_beta 106.3979(16)
_cell_angle_gamma 90
_cell_formula_units_Z 2
_cell_length_a 12.7112(7)
_cell_length_b 22.4182(11)
_cell_length_c 13.1902(7)
_cell_measurement_reflns_used 9865
_cell_measurement_temperature 100
_cell_measurement_theta_max 27.0690
_cell_measurement_theta_min 2.4274
_cell_volume 3605.8(3)
_computing_cell_refinement 'SAINT (Bruker, 2015)'
_computing_data_collection 'APEX III Control Software (Bruker, 2015)'
_computing_data_reduction 'SAINT (Bruker, 2015)'
_computing_molecular_graphics 'PLATON (Spek, 2011)'
_computing_publication_material 'PLATON (Spek, 2011), enCIFer (Allen, 2014)'
_computing_structure_refinement 'SHELXL2014 (Sheldrick, 2014), SHELXLE (Huebschle, 2011)'
_computing_structure_solution 'SHELXS97 (Sheldrick, 1997)'
_diffrn_ambient_temperature 100
_diffrn_detector ' CMOS plate '
_diffrn_detector_area_resol_mean 16
_diffrn_measured_fraction_theta_full 0.999
_diffrn_measured_fraction_theta_max 0.999
_diffrn_measurement_device ' \k-geometry diffractometer '
_diffrn_measurement_device_type ' Bruker Photon CMOS '
_diffrn_measurement_method ' phi- and omega-rotation '
_diffrn_radiation_monochromator 'Helios optic'
_diffrn_radiation_probe x-ray
_diffrn_radiation_source 'IMS microsource'
_diffrn_radiation_type MoK\a
_diffrn_radiation_wavelength 0.71073
_diffrn_reflns_av_R_equivalents 0.0385
_diffrn_reflns_av_unetI/netI 0.0206
_diffrn_reflns_limit_h_max 15
_diffrn_reflns_limit_h_min -15
_diffrn_reflns_limit_k_max 28
_diffrn_reflns_limit_k_min -28
_diffrn_reflns_limit_l_max 16
_diffrn_reflns_limit_l_min -16
_diffrn_reflns_number 149399
_diffrn_reflns_reduction_process
;
;
_diffrn_reflns_theta_full 25.24
_diffrn_reflns_theta_max 26.37
_diffrn_reflns_theta_min 2.43
_exptl_absorpt_coefficient_mu 4.190
_exptl_absorpt_correction_T_max 0.7455
_exptl_absorpt_correction_T_min 0.5640
_exptl_absorpt_correction_type multi-scan
_exptl_absorpt_process_details 'SADABS 2014/5, Bruker, 2014'
_exptl_crystal_colour colourless
_exptl_crystal_density_diffrn 1.593
_exptl_crystal_density_method 'Not Measured'
_exptl_crystal_description fragment
_exptl_crystal_F_000 1720
_exptl_crystal_size_max 0.515
_exptl_crystal_size_mid 0.200
_exptl_crystal_size_min 0.181
_platon_squeeze_details
;
The unit cell contains 2 additional disordered molecules of tetrahydrofuran 
which were treated as a diffuse contribution to the overall scattering 
without specific atom positions by SQUEEZE/PLATON.
;
_refine_diff_density_max 0.877
_refine_diff_density_min -1.414
_refine_diff_density_rms 0.071
_refine_ls_abs_structure_details 'Flack (1983)'
_refine_ls_abs_structure_Flack 0.609(4)
_refine_ls_extinction_method none
_refine_ls_goodness_of_fit_ref 1.111
_refine_ls_hydrogen_treatment constr
_refine_ls_matrix_type full
_refine_ls_number_parameters 964
_refine_ls_number_reflns 14749
_refine_ls_number_restraints 550
_refine_ls_restrained_S_all 1.118
_refine_ls_R_factor_all 0.0205
_refine_ls_R_factor_gt 0.0186
_refine_ls_shift/su_max 0.027
_refine_ls_shift/su_mean 0.000
_refine_ls_structure_factor_coef Fsqd
_refine_ls_weighting_details 'W=1/[\S^2^(FO^2^)+(0.0086P)^2^+4.0715P] WHERE P=(FO^2^+2FC^2^)/3'
_refine_ls_weighting_scheme calc
_refine_ls_wR_factor_gt 0.0365
_refine_ls_wR_factor_ref 0.0369
_reflns_number_gt 14222
_reflns_number_total 14749
_reflns_threshold_expression I>2\s(I)
_cod_data_source_file c6dt04559f2.cif
_cod_data_source_block Au2_LMes_2_PF6_2
_cod_depositor_comments 'Adding full bibliography for 7041805--7041812.cif.'
_cod_original_sg_symbol_H-M 'P 21'
_cod_database_code 7041809
_platon_squeeze_void_probe_radius 1.20

loop_
_space_group_symop_id
_space_group_symop_operation_xyz
1 x,y,z
2 -x,1/2+y,-z

loop_
_atom_site_aniso_label
_atom_site_aniso_U_11
_atom_site_aniso_U_22
_atom_site_aniso_U_33
_atom_site_aniso_U_23
_atom_site_aniso_U_13
_atom_site_aniso_U_12
Au1 0.0124(1) 0.0112(1) 0.0055(1) -0.0002(1) 0.0011(1) 0.0003(1)
Au2 0.0118(1) 0.0127(1) 0.0053(1) -0.0009(1) 0.0012(1) -0.0012(1)
P1 0.0141(6) 0.0405(8) 0.0165(6) 0.0001(6) 0.0010(5) -0.0046(6)
P2A 0.038(3) 0.036(2) 0.020(2) 0.0034(19) 0.0034(18) 0.0190(19)
P2 0.040(4) 0.047(4) 0.030(4) 0.009(3) 0.007(3) 0.009(3)
O1 0.033(2) 0.0195(18) 0.028(2) -0.0013(15) 0.0171(17) 0.0011(16)
O2 0.027(2) 0.0144(17) 0.0218(18) -0.0033(14) 0.0055(16) 0.0034(14)
F1 0.0288(18) 0.0355(19) 0.0294(17) -0.0061(14) -0.0043(14) -0.0043(14)
N1 0.0147(15) 0.018(2) 0.0074(14) 0.000(2) 0.0017(12) -0.001(2)
F2 0.042(2) 0.075(3) 0.045(2) 0.003(2) 0.0038(18) -0.041(2)
N2 0.016(2) 0.0142(19) 0.0095(18) -0.0004(15) 0.0037(16) -0.0014(15)
N3 0.0120(16) 0.011(2) 0.0095(16) -0.0002(16) 0.0018(13) 0.0011(16)
F3 0.0337(19) 0.0375(19) 0.046(2) -0.0008(16) 0.0118(16) 0.0067(15)
F4 0.044(2) 0.054(2) 0.0217(17) -0.0040(16) 0.0120(15) -0.0144(17)
N4 0.014(2) 0.012(2) 0.0097(19) -0.0017(15) 0.0013(16) -0.0023(16)
F5 0.0245(19) 0.079(3) 0.036(2) 0.0036(19) -0.0083(16) 0.0160(18)
N5 0.0144(19) 0.031(2) 0.0048(18) -0.0052(15) 0.0009(15) -0.0027(16)
F6 0.0317(19) 0.087(3) 0.0240(18) 0.0087(18) 0.0109(15) 0.0085(19)
N6 0.015(2) 0.017(2) 0.0063(18) -0.0042(15) 0.0019(15) -0.0014(16)
N7 0.0133(17) 0.011(2) 0.0090(17) -0.0007(14) 0.0029(14) 0.0008(14)
N8 0.0123(19) 0.014(2) 0.0088(19) -0.0013(15) 0.0025(15) -0.0015(15)
C1 0.011(2) 0.013(2) 0.010(2) 0.0011(16) 0.0019(17) -0.0019(16)
C2 0.018(2) 0.029(3) 0.005(2) 0.0033(17) 0.0005(18) 0.0005(19)
C3 0.015(2) 0.024(3) 0.006(2) 0.0030(19) -0.0007(18) 0.0009(19)
C4 0.016(2) 0.013(2) 0.012(2) 0.0025(18) 0.0047(19) 0.0006(18)
C5 0.020(2) 0.014(2) 0.010(2) -0.0014(17) 0.0066(19) -0.0009(18)
C6 0.016(2) 0.019(2) 0.012(2) -0.0030(19) -0.0004(19) -0.0015(19)
C7 0.011(2) 0.018(2) 0.010(2) 0.0026(16) -0.0001(17) 0.0008(17)
C8 0.021(3) 0.017(2) 0.020(3) 0.0027(19) 0.009(2) 0.0015(19)
C9 0.013(2) 0.019(2) 0.008(2) 0.0013(16) 0.0017(17) 0.0003(16)
C10 0.021(2) 0.020(3) 0.005(2) 0.0043(16) -0.0016(18) -0.0004(18)
C11 0.0165(19) 0.026(2) 0.0140(19) 0.006(3) 0.0047(15) -0.001(3)
C12 0.019(3) 0.031(3) 0.013(2) 0.005(2) 0.004(2) 0.006(2)
C13 0.027(3) 0.023(3) 0.014(2) -0.002(2) 0.004(2) 0.006(2)
C14 0.019(3) 0.021(3) 0.011(2) -0.0021(19) 0.005(2) -0.004(2)
C15 0.027(3) 0.019(3) 0.023(3) 0.002(2) 0.005(2) -0.001(2)
C16 0.024(3) 0.042(4) 0.035(3) 0.005(3) 0.018(3) 0.007(3)
C17 0.027(3) 0.024(3) 0.026(3) -0.006(2) 0.008(2) -0.007(2)
C18 0.017(2) 0.012(2) 0.011(2) 0.0018(17) -0.0003(18) -0.0028(18)
C19 0.017(2) 0.017(2) 0.016(2) -0.0018(19) 0.003(2) 0.0016(19)
C20 0.020(3) 0.020(3) 0.027(3) 0.001(2) 0.007(2) 0.007(2)
C21 0.030(3) 0.017(3) 0.024(3) 0.005(2) 0.006(2) 0.004(2)
C22 0.022(3) 0.022(3) 0.018(3) 0.003(2) 0.006(2) -0.001(2)
C23 0.017(2) 0.016(2) 0.015(2) 0.0007(19) 0.0018(19) 0.0028(19)
C24 0.027(3) 0.030(3) 0.028(3) 0.001(2) 0.015(2) 0.008(2)
C25 0.052(5) 0.026(3) 0.046(4) 0.009(3) 0.017(4) 0.009(3)
C26 0.038(4) 0.021(3) 0.019(3) 0.001(2) 0.011(3) 0.007(2)
C27 0.018(2) 0.016(2) 0.009(2) -0.0003(18) 0.0032(19) 0.0004(19)
C28 0.019(3) 0.046(3) 0.009(2) -0.009(2) 0.000(2) -0.008(2)
C29 0.016(2) 0.035(3) 0.009(2) -0.007(2) -0.0011(19) -0.005(2)
C30 0.012(2) 0.016(2) 0.008(2) -0.0001(17) 0.0030(17) 0.0026(18)
C31 0.009(2) 0.014(2) 0.010(2) 0.0020(16) 0.0041(17) -0.0016(16)
C32 0.014(2) 0.021(3) 0.015(2) 0.003(2) 0.001(2) 0.002(2)
C33 0.016(2) 0.021(3) 0.012(2) 0.0013(18) -0.0003(17) 0.0024(18)
C34 0.015(2) 0.012(2) 0.015(2) -0.0029(17) 0.0039(19) -0.0005(18)
C35 0.0145(18) 0.030(2) 0.0048(16) -0.001(3) 0.0027(14) -0.005(3)
C36 0.021(3) 0.028(3) 0.005(2) -0.0042(19) -0.0003(19) 0.000(2)
C37 0.011(2) 0.033(3) 0.014(2) -0.007(2) 0.0005(18) 0.000(2)
C38 0.021(3) 0.038(3) 0.008(3) -0.005(2) 0.005(2) -0.008(2)
C39 0.027(3) 0.030(3) 0.012(2) 0.002(2) 0.005(2) -0.003(2)
C40 0.020(3) 0.029(3) 0.006(2) -0.0021(19) 0.003(2) 0.001(2)
C41 0.030(3) 0.028(3) 0.025(3) -0.005(2) 0.006(2) 0.000(2)
C42 0.026(3) 0.053(4) 0.035(3) 0.001(3) 0.013(3) -0.009(3)
C43 0.031(3) 0.039(3) 0.019(3) 0.002(2) 0.010(2) 0.007(2)
C44 0.014(2) 0.012(2) 0.014(2) -0.0007(18) 0.0018(18) 0.0023(18)
C45 0.012(2) 0.013(2) 0.016(2) 0.0020(18) 0.0066(19) 0.0024(18)
C46 0.018(2) 0.017(2) 0.017(2) -0.0020(19) 0.008(2) 0.0031(19)
C47 0.022(3) 0.012(2) 0.017(3) -0.0041(19) 0.005(2) 0.002(2)
C48 0.028(3) 0.013(2) 0.015(3) 0.004(2) 0.007(2) 0.001(2)
C49 0.013(2) 0.016(2) 0.016(2) 0.0008(19) 0.0064(19) -0.0009(18)
C50 0.019(2) 0.018(2) 0.020(3) -0.001(2) 0.009(2) -0.0009(19)
C51 0.039(3) 0.011(3) 0.038(3) -0.008(2) 0.012(3) -0.002(2)
C52 0.030(3) 0.021(3) 0.021(3) -0.001(2) 0.014(2) -0.001(2)
F7A 0.045(5) 0.074(6) 0.062(6) 0.013(5) 0.006(4) 0.037(5)
F8A 0.077(6) 0.075(6) 0.057(5) 0.024(4) 0.018(4) 0.056(5)
F9A 0.065(5) 0.059(4) 0.051(5) -0.006(4) -0.014(4) 0.011(4)
F10A 0.066(5) 0.071(5) 0.082(6) 0.037(4) 0.029(4) 0.024(4)
F11A 0.123(8) 0.056(5) 0.046(5) -0.017(4) -0.018(5) 0.004(5)
F12A 0.078(5) 0.081(6) 0.077(6) 0.033(5) 0.031(5) -0.003(5)
F7 0.068(8) 0.061(7) 0.048(7) 0.012(6) 0.010(6) 0.021(6)
F8 0.087(8) 0.052(6) 0.071(7) 0.017(6) 0.017(7) 0.028(6)
F9 0.054(6) 0.073(7) 0.087(9) 0.013(7) -0.003(6) -0.029(6)
F10 0.054(7) 0.132(11) 0.035(5) 0.027(6) 0.019(5) 0.034(7)
F11 0.059(7) 0.092(8) 0.083(8) -0.027(7) -0.005(6) -0.023(6)
F12 0.081(7) 0.085(9) 0.037(5) 0.016(6) 0.032(5) 0.023(7)
O3 0.0214(19) 0.033(2) 0.0217(19) -0.0016(15) 0.0090(15) 0.0014(16)
O4A 0.038(4) 0.028(3) 0.022(3) 0.000(2) 0.009(3) 0.012(3)
C53 0.025(3) 0.021(3) 0.022(3) -0.001(2) 0.011(2) 0.002(2)
C54 0.027(3) 0.021(3) 0.031(3) -0.005(2) 0.019(2) 0.002(2)
C55 0.023(3) 0.026(3) 0.048(4) 0.007(3) 0.016(3) 0.003(2)
C56 0.023(3) 0.035(3) 0.026(3) 0.005(2) 0.003(2) -0.011(2)
O5 0.058(3) 0.042(2) 0.047(3) -0.003(2) 0.012(2) 0.005(2)
C57A 0.034(3) 0.027(3) 0.022(3) 0.002(3) 0.008(3) 0.010(4)
C58A 0.035(4) 0.027(3) 0.026(3) 0.001(3) 0.008(3) 0.008(4)
C59A 0.038(4) 0.025(3) 0.026(3) 0.003(3) 0.004(4) 0.006(4)
C60A 0.035(4) 0.029(3) 0.023(3) 0.001(3) 0.010(4) 0.008(4)
O4 0.031(4) 0.027(3) 0.022(3) 0.001(2) 0.011(3) 0.011(3)
C61 0.068(4) 0.070(4) 0.047(3) -0.006(3) 0.002(3) 0.006(3)
C62 0.052(4) 0.057(4) 0.058(4) -0.020(3) 0.017(3) -0.006(3)
C63 0.051(3) 0.052(3) 0.056(4) -0.002(3) 0.014(3) -0.002(3)
C64 0.047(4) 0.045(3) 0.048(3) 0.003(3) 0.022(3) -0.003(3)
C57 0.035(3) 0.028(3) 0.023(3) 0.001(3) 0.008(3) 0.010(4)
C58 0.037(4) 0.026(3) 0.026(3) 0.000(3) 0.008(3) 0.009(4)
C59 0.036(4) 0.026(3) 0.026(3) 0.004(3) 0.008(4) 0.010(4)
C60 0.037(4) 0.027(3) 0.023(3) 0.000(3) 0.007(4) 0.008(4)

loop_
_atom_site_label
_atom_site_type_symbol
_atom_site_thermal_displace_type
_atom_site_fract_x
_atom_site_fract_y
_atom_site_fract_z
_atom_site_occupancy
_atom_site_U_iso_or_equiv
_atom_site_calc_flag
_atom_site_refinement_flags
_atom_site_disorder_assembly
_atom_site_disorder_group
Au1 Au Uani 0.06576(2) 0.58680(2) 0.76431(2) 1.000 0.0100(1) d . . .
Au2 Au Uani 0.22784(2) 0.58185(2) 0.60824(2) 1.000 0.0102(1) d . . .
P1 P Uani 0.65797(10) 0.47900(7) 0.18657(10) 1.000 0.0244(4) d . . .
P2A P Uani 0.0548(5) 0.3787(3) 0.7784(4) 0.607(11) 0.0323(14) d DUP A 2
P2 P Uani 0.0387(9) 0.3751(5) 0.7749(8) 0.393(11) 0.040(2) d DUP A 1
O1 O Uani 0.4352(3) 0.45006(15) 0.8068(3) 1.000 0.0251(11) d . . .
O2 O Uani -0.0614(3) 0.41032(14) 0.4760(3) 1.000 0.0214(11) d . . .
F1 F Uani 0.7419(3) 0.53314(14) 0.2269(2) 1.000 0.0338(10) d . . .
N1 N Uani 0.1468(3) 0.5791(2) 1.0020(2) 1.000 0.0137(10) d . . .
F2 F Uani 0.5744(3) 0.42610(19) 0.1472(3) 1.000 0.0557(14) d . . .
N2 N Uani 0.2649(3) 0.53996(16) 0.9344(3) 1.000 0.0132(11) d . . .
N3 N Uani 0.3779(3) 0.57536(19) 0.8319(2) 1.000 0.0111(10) d . . .
F3 F Uani 0.7573(3) 0.43308(15) 0.2248(3) 1.000 0.0390(11) d . . .
F4 F Uani 0.6776(3) 0.48328(16) 0.0731(2) 1.000 0.0393(11) d . . .
N4 N Uani 0.4052(3) 0.65610(17) 0.7566(3) 1.000 0.0123(11) d . . .
F5 F Uani 0.5597(3) 0.52701(19) 0.1491(3) 1.000 0.0499(14) d . . .
N5 N Uani 0.1510(3) 0.55768(18) 0.3761(3) 1.000 0.0171(11) d . . .
F6 F Uani 0.6388(3) 0.47662(19) 0.3013(3) 1.000 0.0470(13) d . . .
N6 N Uani 0.0312(3) 0.52353(17) 0.4477(3) 1.000 0.0130(11) d . . .
N7 N Uani -0.0819(3) 0.57046(15) 0.5400(3) 1.000 0.0112(10) d . . .
N8 N Uani -0.1038(3) 0.65668(17) 0.6006(3) 1.000 0.0118(11) d . . .
C1 C Uani 0.1652(3) 0.56662(18) 0.9090(3) 1.000 0.0116(12) d . . .
C2 C Uani 0.2347(4) 0.5613(2) 1.0853(3) 1.000 0.0179(14) d . . .
C3 C Uani 0.3089(4) 0.5367(2) 1.0430(3) 1.000 0.0158(14) d . . .
C4 C Uani 0.3204(4) 0.5229(2) 0.8562(4) 1.000 0.0135(12) d . . .
C5 C Uani 0.3414(4) 0.6072(2) 0.7415(4) 1.000 0.0142(12) d . . .
C6 C Uani 0.4820(4) 0.6553(2) 0.8554(4) 1.000 0.0166(12) d . . .
C7 C Uani 0.4647(4) 0.60459(19) 0.9023(3) 1.000 0.0136(12) d . . .
C8 C Uani 0.3962(4) 0.4697(2) 0.8907(4) 1.000 0.0187(16) d . . .
C9 C Uani 0.0478(4) 0.60420(19) 1.0181(3) 1.000 0.0136(12) d . . .
C10 C Uani -0.0380(4) 0.56548(19) 1.0189(3) 1.000 0.0164(14) d . . .
C11 C Uani -0.1277(3) 0.5886(3) 1.0463(3) 1.000 0.0188(11) d . . .
C12 C Uani -0.1322(4) 0.6487(2) 1.0731(4) 1.000 0.0211(16) d . . .
C13 C Uani -0.0458(4) 0.6859(2) 1.0693(4) 1.000 0.0217(16) d . . .
C14 C Uani 0.0450(4) 0.6649(2) 1.0421(4) 1.000 0.0168(16) d . . .
C15 C Uani -0.0334(4) 0.5004(2) 0.9914(4) 1.000 0.0234(17) d . . .
C16 C Uani -0.2298(5) 0.6730(3) 1.1044(5) 1.000 0.0317(19) d . . .
C17 C Uani 0.1379(4) 0.7060(2) 1.0377(4) 1.000 0.0256(17) d . . .
C18 C Uani 0.3860(4) 0.7067(2) 0.6850(3) 1.000 0.0142(12) d . . .
C19 C Uani 0.3190(4) 0.7522(2) 0.7034(4) 1.000 0.0170(12) d . . .
C20 C Uani 0.3026(5) 0.8016(2) 0.6377(5) 1.000 0.0223(17) d . . .
C21 C Uani 0.3523(4) 0.8054(2) 0.5547(4) 1.000 0.0240(17) d . . .
C22 C Uani 0.4171(4) 0.7592(2) 0.5393(4) 1.000 0.0206(17) d . . .
C23 C Uani 0.4365(4) 0.7086(2) 0.6041(4) 1.000 0.0166(12) d . . .
C24 C Uani 0.2658(4) 0.7481(2) 0.7918(4) 1.000 0.0269(17) d . . .
C25 C Uani 0.3343(6) 0.8599(3) 0.4840(6) 1.000 0.041(2) d . . .
C26 C Uani 0.5091(5) 0.6593(2) 0.5867(4) 1.000 0.0254(19) d . . .
C27 C Uani 0.1283(4) 0.5525(2) 0.4694(4) 1.000 0.0145(12) d . . .
C28 C Uani 0.0673(4) 0.5319(3) 0.2957(4) 1.000 0.0255(16) d . . .
C29 C Uani -0.0071(4) 0.5104(2) 0.3406(4) 1.000 0.0210(14) d . . .
C30 C Uani -0.0282(4) 0.5141(2) 0.5263(3) 1.000 0.0120(12) d . . .
C31 C Uani -0.0443(3) 0.60618(19) 0.6248(3) 1.000 0.0107(12) d . . .
C32 C Uani -0.1786(4) 0.6525(2) 0.5015(4) 1.000 0.0173(14) d . . .
C33 C Uani -0.1644(4) 0.5980(2) 0.4626(3) 1.000 0.0172(14) d . . .
C34 C Uani -0.1115(4) 0.46323(19) 0.4969(4) 1.000 0.0141(12) d . . .
C35 C Uani 0.2492(3) 0.5823(3) 0.3593(3) 1.000 0.0164(10) d . . .
C36 C Uani 0.3367(4) 0.5434(2) 0.3631(3) 1.000 0.0188(16) d . . .
C37 C Uani 0.4274(4) 0.5668(2) 0.3386(4) 1.000 0.0200(14) d . . .
C38 C Uani 0.4329(5) 0.6263(3) 0.3107(4) 1.000 0.0222(17) d . . .
C39 C Uani 0.3454(4) 0.6634(2) 0.3097(4) 1.000 0.0231(16) d . . .
C40 C Uani 0.2514(4) 0.6429(2) 0.3343(4) 1.000 0.0185(16) d . . .
C41 C Uani 0.3316(4) 0.4793(2) 0.3922(4) 1.000 0.0280(17) d . . .
C42 C Uani 0.5324(5) 0.6499(3) 0.2833(5) 1.000 0.0371(19) d . . .
C43 C Uani 0.1600(5) 0.6846(3) 0.3359(4) 1.000 0.0291(17) d . . .
C44 C Uani -0.0803(4) 0.71023(19) 0.6639(4) 1.000 0.0138(12) d . . .
C45 C Uani -0.1175(4) 0.7157(2) 0.7533(4) 1.000 0.0131(12) d . . .
C46 C Uani -0.0904(4) 0.7678(2) 0.8127(4) 1.000 0.0167(12) d . . .
C47 C Uani -0.0327(4) 0.8137(2) 0.7821(4) 1.000 0.0171(16) d . . .
C48 C Uani 0.0027(5) 0.8065(2) 0.6925(4) 1.000 0.0185(16) d . . .
C49 C Uani -0.0191(4) 0.7547(2) 0.6318(4) 1.000 0.0145(12) d . . .
C50 C Uani -0.1848(4) 0.6676(2) 0.7855(4) 1.000 0.0183(14) d . . .
C51 C Uani -0.0070(5) 0.8702(2) 0.8472(5) 1.000 0.0291(17) d . . .
C52 C Uani 0.0234(4) 0.7462(2) 0.5372(4) 1.000 0.0226(17) d . . .
F7A F Uani -0.0477(8) 0.4222(5) 0.7563(10) 0.607(11) 0.062(3) d DUP A 2
F8A F Uani 0.1589(9) 0.3372(5) 0.8010(7) 0.607(11) 0.070(3) d DUP A 2
F9A F Uani 0.1179(8) 0.4192(4) 0.8777(7) 0.607(11) 0.065(3) d DUP A 2
F10A F Uani 0.1082(7) 0.4216(4) 0.7076(8) 0.607(11) 0.071(3) d DUP A 2
F11A F Uani -0.0001(12) 0.3445(4) 0.6736(7) 0.607(11) 0.084(4) d DUP A 2
F12A F Uani 0.0072(8) 0.3400(5) 0.8518(9) 0.607(11) 0.077(3) d DUP A 2
F7 F Uani -0.0286(14) 0.4355(7) 0.7444(16) 0.393(11) 0.060(4) d DUP A 1
F8 F Uani 0.1079(14) 0.3163(6) 0.8045(12) 0.393(11) 0.071(4) d DUP A 1
F9 F Uani 0.1462(10) 0.4119(7) 0.8303(13) 0.393(11) 0.076(4) d DUP A 1
F10 F Uani 0.0748(11) 0.3806(9) 0.6671(8) 0.393(11) 0.072(5) d DUP A 1
F11 F Uani -0.0611(11) 0.3386(7) 0.7071(13) 0.393(11) 0.083(4) d DUP A 1
F12 F Uani 0.0049(12) 0.3713(8) 0.8785(9) 0.393(11) 0.065(4) d DUP A 1
O3 O Uani 0.5692(3) 0.52469(16) 0.7405(3) 1.000 0.0248(11) d . . .
O4A O Uani 0.3678(11) 0.2730(4) 0.1047(10) 0.504(18) 0.0292(19) d DUP B 4
C53 C Uani 0.5534(4) 0.5052(2) 0.6332(4) 1.000 0.0218(17) d . . .
C54 C Uani 0.6605(4) 0.5205(2) 0.6095(4) 1.000 0.0241(17) d . . .
C55 C Uani 0.7432(4) 0.5057(2) 0.7146(5) 1.000 0.0311(19) d . . .
C56 C Uani 0.6838(4) 0.5240(3) 0.7952(4) 1.000 0.0288(17) d . . .
O5 O Uani 0.3408(4) 0.2721(2) 0.5491(4) 1.000 0.0496(16) d U . .
C57A C Uani 0.386(3) 0.2951(7) 0.2112(9) 0.504(18) 0.0277(17) d DUP B 4
C58A C Uani 0.335(3) 0.3561(7) 0.1991(9) 0.504(18) 0.0295(19) d DUP B 4
C59A C Uani 0.3219(15) 0.3721(5) 0.0872(10) 0.504(18) 0.0307(19) d DUP B 4
C60A C Uani 0.3527(14) 0.3231(6) 0.0394(9) 0.504(18) 0.0286(19) d DUP B 4
O4 O Uani 0.3417(11) 0.2714(4) 0.1112(10) 0.496(18) 0.0260(19) d DUP B 3
C61 C Uani 0.3521(7) 0.3028(4) 0.6478(6) 1.000 0.065(2) d U . .
C62 C Uani 0.3074(8) 0.3649(4) 0.6168(7) 1.000 0.055(2) d U . .
C63 C Uani 0.2275(6) 0.3552(3) 0.5114(6) 1.000 0.0532(19) d U . .
C64 C Uani 0.2942(6) 0.3141(3) 0.4680(6) 1.000 0.0449(19) d U . .
C57 C Uani 0.384(3) 0.3044(7) 0.2083(9) 0.496(18) 0.0287(17) d DUP B 3
C58 C Uani 0.329(3) 0.3642(7) 0.1898(10) 0.496(18) 0.0299(19) d DUP B 3
C59 C Uani 0.2765(14) 0.3666(5) 0.0744(10) 0.496(18) 0.0295(19) d DUP B 3
C60 C Uani 0.3022(15) 0.3140(6) 0.0324(9) 0.496(18) 0.0293(19) d DUP B 3
H1A H Uiso 0.47420 0.47680 0.79130 1.000 0.0300 c RU . .
H2 H Uiso 0.24120 0.56580 1.15850 1.000 0.0210 c RU . .
H2B H Uiso -0.03290 0.39230 0.53300 1.000 0.0260 c RU . .
H3 H Uiso 0.37790 0.52020 1.08020 1.000 0.0190 c RU . .
H4 H Uiso 0.26290 0.51140 0.79010 1.000 0.0160 c RU . .
H6 H Uiso 0.53590 0.68480 0.88400 1.000 0.0200 c RU . .
H7 H Uiso 0.50430 0.59120 0.97080 1.000 0.0170 c RU . .
H8A H Uiso 0.45880 0.48110 0.95140 1.000 0.0220 c RU . .
H8B H Uiso 0.35590 0.43690 0.91360 1.000 0.0220 c RU . .
H11 H Uiso -0.18710 0.56310 1.04690 1.000 0.0220 c RU . .
H13 H Uiso -0.04930 0.72690 1.08580 1.000 0.0260 c RU . .
H15A H Uiso 0.03760 0.48380 1.03080 1.000 0.0350 c RU . .
H15B H Uiso -0.04270 0.49640 0.91540 1.000 0.0350 c RU . .
H15C H Uiso -0.09230 0.47880 1.01030 1.000 0.0350 c RU . .
H16A H Uiso -0.26480 0.64060 1.13290 1.000 0.0480 c RU . .
H16B H Uiso -0.28270 0.69010 1.04220 1.000 0.0480 c RU . .
H16C H Uiso -0.20520 0.70400 1.15830 1.000 0.0480 c RU . .
H17A H Uiso 0.20580 0.69270 1.08890 1.000 0.0380 c RU . .
H17B H Uiso 0.12080 0.74680 1.05480 1.000 0.0380 c RU . .
H17C H Uiso 0.14730 0.70520 0.96640 1.000 0.0380 c RU . .
H20 H Uiso 0.25740 0.83340 0.64860 1.000 0.0260 c RU . .
H22 H Uiso 0.44970 0.76160 0.48290 1.000 0.0250 c RU . .
H24A H Uiso 0.32100 0.73700 0.85750 1.000 0.0410 c RU . .
H24B H Uiso 0.20800 0.71780 0.77450 1.000 0.0410 c RU . .
H24C H Uiso 0.23390 0.78680 0.80100 1.000 0.0410 c RU . .
H25A H Uiso 0.25860 0.86020 0.43860 1.000 0.0610 c RU . .
H25B H Uiso 0.38490 0.85870 0.44000 1.000 0.0610 c RU . .
H25C H Uiso 0.34800 0.89600 0.52760 1.000 0.0610 c RU . .
H26A H Uiso 0.54610 0.64060 0.65460 1.000 0.0380 c RU . .
H26B H Uiso 0.56410 0.67570 0.55510 1.000 0.0380 c RU . .
H26C H Uiso 0.46470 0.62950 0.53920 1.000 0.0380 c RU . .
H28 H Uiso 0.06380 0.52990 0.22290 1.000 0.0310 c RU . .
H29 H Uiso -0.07320 0.49020 0.30600 1.000 0.0250 c RU . .
H30 H Uiso 0.02630 0.50390 0.59500 1.000 0.0140 c RU . .
H32 H Uiso -0.23000 0.68210 0.46730 1.000 0.0200 c RU . .
H33 H Uiso -0.20320 0.58200 0.39580 1.000 0.0210 c RU . .
H34A H Uiso -0.14420 0.45620 0.55570 1.000 0.0170 c RU . .
H34B H Uiso -0.17130 0.47460 0.43370 1.000 0.0170 c RU . .
H37 H Uiso 0.48790 0.54130 0.34090 1.000 0.0240 c RU . .
H39 H Uiso 0.34930 0.70430 0.29170 1.000 0.0280 c RU . .
H41A H Uiso 0.31790 0.47650 0.46150 1.000 0.0420 c RU . .
H41B H Uiso 0.40140 0.45980 0.39500 1.000 0.0420 c RU . .
H41C H Uiso 0.27200 0.45950 0.33910 1.000 0.0420 c RU . .
H42A H Uiso 0.58500 0.61750 0.28710 1.000 0.0550 c RU . .
H42B H Uiso 0.56650 0.68140 0.33350 1.000 0.0550 c RU . .
H42C H Uiso 0.51040 0.66640 0.21150 1.000 0.0550 c RU . .
H43A H Uiso 0.08950 0.66440 0.30690 1.000 0.0440 c RU . .
H43B H Uiso 0.16360 0.71980 0.29310 1.000 0.0440 c RU . .
H43C H Uiso 0.16710 0.69680 0.40890 1.000 0.0440 c RU . .
H46 H Uiso -0.11190 0.77210 0.87570 1.000 0.0200 c RU . .
H48 H Uiso 0.04290 0.83770 0.67190 1.000 0.0220 c RU . .
H50A H Uiso -0.22650 0.68490 0.83040 1.000 0.0270 c RU . .
H50B H Uiso -0.13600 0.63640 0.82460 1.000 0.0270 c RU . .
H50C H Uiso -0.23560 0.65030 0.72220 1.000 0.0270 c RU . .
H51A H Uiso -0.00390 0.86140 0.92070 1.000 0.0440 c RU . .
H51B H Uiso -0.06440 0.89990 0.81880 1.000 0.0440 c RU . .
H51C H Uiso 0.06390 0.88600 0.84420 1.000 0.0440 c RU . .
H52A H Uiso 0.06830 0.78070 0.53030 1.000 0.0340 c RU . .
H52B H Uiso -0.03850 0.74260 0.47350 1.000 0.0340 c RU . .
H52C H Uiso 0.06810 0.71000 0.54640 1.000 0.0340 c RU . .
H53A H Uiso 0.49110 0.52650 0.58450 1.000 0.0270 c RU . .
H53B H Uiso 0.53910 0.46180 0.62660 1.000 0.0270 c RU . .
H54A H Uiso 0.66360 0.56310 0.59120 1.000 0.0290 c RU . .
H54B H Uiso 0.67180 0.49560 0.55150 1.000 0.0290 c RU . .
H55A H Uiso 0.81180 0.52870 0.72430 1.000 0.0370 c RU . .
H55B H Uiso 0.76080 0.46260 0.71990 1.000 0.0370 c RU . .
H56A H Uiso 0.69900 0.49510 0.85440 1.000 0.0350 c RU . .
H56B H Uiso 0.70830 0.56400 0.82400 1.000 0.0350 c RU . .
H57C H Uiso 0.46520 0.29740 0.24790 0.504(18) 0.0330 c RUP B 4
H57D H Uiso 0.35040 0.26880 0.25210 0.504(18) 0.0330 c RUP B 4
H58C H Uiso 0.26320 0.35530 0.21440 0.504(18) 0.0350 c RUP B 4
H58D H Uiso 0.38350 0.38490 0.24730 0.504(18) 0.0350 c RUP B 4
H59C H Uiso 0.24460 0.38260 0.05170 0.504(18) 0.0370 c RUP B 4
H59D H Uiso 0.36870 0.40680 0.08290 0.504(18) 0.0370 c RUP B 4
H60C H Uiso 0.42180 0.33200 0.02180 0.504(18) 0.0350 c RUP B 4
H60D H Uiso 0.29550 0.31450 -0.02740 0.504(18) 0.0350 c RUP B 4
H61A H Uiso 0.43000 0.30450 0.68990 1.000 0.0770 c RU . .
H61B H Uiso 0.30950 0.28230 0.68990 1.000 0.0770 c RU . .
H62A H Uiso 0.27070 0.38080 0.66800 1.000 0.0670 c RU . .
H62B H Uiso 0.36640 0.39260 0.61200 1.000 0.0670 c RU . .
H63A H Uiso 0.15880 0.33640 0.51690 1.000 0.0630 c RU . .
H63B H Uiso 0.21020 0.39260 0.47010 1.000 0.0630 c RU . .
H64A H Uiso 0.24790 0.29360 0.40460 1.000 0.0540 c RU . .
H64B H Uiso 0.35270 0.33630 0.44790 1.000 0.0540 c RU . .
H57A H Uiso 0.46490 0.30890 0.22470 0.496(18) 0.0340 c RUP B 3
H57B H Uiso 0.36720 0.28360 0.26790 0.496(18) 0.0340 c RUP B 3
H58A H Uiso 0.27380 0.36770 0.22930 0.496(18) 0.0350 c RUP B 3
H58B H Uiso 0.38350 0.39670 0.21230 0.496(18) 0.0350 c RUP B 3
H59A H Uiso 0.19610 0.37070 0.05960 0.496(18) 0.0350 c RUP B 3
H59B H Uiso 0.30450 0.40110 0.04290 0.496(18) 0.0350 c RUP B 3
H60A H Uiso 0.35840 0.32180 -0.00470 0.496(18) 0.0350 c RUP B 3
H60B H Uiso 0.23590 0.29830 -0.01980 0.496(18) 0.0350 c RUP B 3

loop_
_atom_type_symbol
_atom_type_description
_atom_type_scat_dispersion_real
_atom_type_scat_dispersion_imag
_atom_type_scat_source
C C 0.0033 0.0016 ' International Tables Vol C Tables 4.2.6.8 and 6.1.1.4'
H H 0.0000 0.0000 ' International Tables Vol C Tables 4.2.6.8 and 6.1.1.4'
Au Au -2.0133 8.8022 ' International Tables Vol C Tables 4.2.6.8 and 6.1.1.4'
F F 0.0171 0.0103 ' International Tables Vol C Tables 4.2.6.8 and 6.1.1.4'
N N 0.0061 0.0033 ' International Tables Vol C Tables 4.2.6.8 and 6.1.1.4'
O O 0.0106 0.0060 ' International Tables Vol C Tables 4.2.6.8 and 6.1.1.4'
P P 0.1023 0.0942 ' International Tables Vol C Tables 4.2.6.8 and 6.1.1.4'

loop_
_geom_angle_atom_site_label_1
_geom_angle_atom_site_label_2
_geom_angle_atom_site_label_3
_geom_angle
_geom_angle_publ_flag
C1 Au1 C31 175.22(16) yes
C5 Au2 C27 173.5(2) yes
F2 P1 F4 90.3(2) yes
F2 P1 F5 90.5(2) yes
F2 P1 F6 91.0(2) yes
F3 P1 F4 90.9(2) yes
F3 P1 F5 178.4(2) yes
F3 P1 F6 89.9(2) yes
F4 P1 F5 89.1(2) yes
F4 P1 F6 178.4(2) yes
F5 P1 F6 90.0(2) yes
F1 P1 F2 179.4(2) yes
F1 P1 F3 89.46(19) yes
F1 P1 F4 90.01(18) yes
F1 P1 F5 89.0(2) yes
F1 P1 F6 88.64(19) yes
F2 P1 F3 91.0(2) yes
F9A P2A F11A 172.9(7) yes
F9A P2A F12A 90.0(6) yes
F10A P2A F11A 86.4(6) yes
F10A P2A F12A 176.6(7) yes
F11A P2A F12A 97.1(7) yes
F7A P2A F11A 90.0(7) yes
F7A P2A F12A 90.8(7) yes
F8A P2A F9A 88.9(6) yes
F8A P2A F10A 89.6(6) yes
F7A P2A F8A 178.3(8) yes
F7A P2A F9A 89.9(6) yes
F7A P2A F10A 89.2(6) yes
F9A P2A F10A 86.6(6) yes
F8A P2A F11A 91.1(7) yes
F8A P2A F12A 90.4(6) yes
F7 P2 F8 178.5(13) yes
F7 P2 F9 90.3(10) yes
F7 P2 F10 88.8(11) yes
F7 P2 F11 90.5(11) yes
F10 P2 F12 178.7(12) yes
F11 P2 F12 95.4(10) yes
F8 P2 F11 90.6(10) yes
F8 P2 F12 90.6(10) yes
F9 P2 F10 86.8(10) yes
F9 P2 F11 172.3(11) yes
F7 P2 F12 90.4(11) yes
F8 P2 F9 88.4(10) yes
F8 P2 F10 90.3(11) yes
F9 P2 F12 92.3(10) yes
F10 P2 F11 85.6(9) yes
C2 N1 C9 122.4(3) yes
C1 N1 C2 110.8(4) yes
C1 N1 C9 126.8(3) yes
C8 O1 H1A 109.00 no
C1 N2 C4 123.2(4) yes
C3 N2 C4 125.7(4) yes
C34 O2 H2B 110.00 no
C1 N2 C3 110.8(4) yes
C4 N3 C7 125.6(3) yes
C5 N3 C7 110.5(4) yes
C4 N3 C5 123.2(4) yes
C5 N4 C6 111.3(4) yes
C5 N4 C18 123.9(4) yes
C6 N4 C18 124.4(4) yes
C27 N5 C28 110.1(4) yes
C27 N5 C35 126.4(4) yes
C28 N5 C35 123.4(4) yes
C27 N6 C30 122.9(4) yes
C27 N6 C29 110.7(4) yes
C29 N6 C30 126.0(4) yes
C31 N7 C33 111.3(3) yes
C30 N7 C33 125.0(4) yes
C30 N7 C31 122.9(4) yes
C31 N8 C32 110.9(4) yes
C31 N8 C44 123.4(4) yes
C32 N8 C44 125.2(4) yes
Au1 C1 N2 128.6(3) yes
Au1 C1 N1 126.4(3) yes
N1 C1 N2 105.0(3) yes
N1 C2 C3 107.0(3) yes
N2 C3 C2 106.4(4) yes
N2 C4 N3 108.4(4) yes
N3 C4 C8 112.4(4) yes
N2 C4 C8 112.8(4) yes
Au2 C5 N3 127.0(3) yes
N3 C5 N4 104.9(4) yes
Au2 C5 N4 127.8(4) yes
N4 C6 C7 106.3(4) yes
N3 C7 C6 107.1(4) yes
O1 C8 C4 110.2(4) yes
N1 C9 C14 119.3(4) yes
C10 C9 C14 122.2(5) no
N1 C9 C10 118.2(4) yes
C11 C10 C15 120.9(5) no
C9 C10 C11 118.0(4) no
C9 C10 C15 121.1(4) no
C10 C11 C12 121.3(5) no
C11 C12 C13 118.7(4) no
C13 C12 C16 120.7(4) no
C11 C12 C16 120.7(5) no
C12 C13 C14 122.0(4) no
C9 C14 C13 117.7(5) no
C13 C14 C17 121.3(4) no
C9 C14 C17 120.9(5) no
N4 C18 C19 117.2(4) yes
C19 C18 C23 123.2(4) no
N4 C18 C23 119.6(4) yes
C18 C19 C20 117.9(5) no
C18 C19 C24 121.3(4) no
C20 C19 C24 120.8(5) no
C19 C20 C21 120.8(5) no
C22 C21 C25 120.7(5) no
C20 C21 C25 120.2(5) no
C20 C21 C22 119.2(4) no
C21 C22 C23 122.0(5) no
C18 C23 C22 116.9(4) no
C22 C23 C26 120.9(5) no
C18 C23 C26 122.1(4) no
N5 C27 N6 105.5(4) yes
Au2 C27 N6 130.5(4) yes
Au2 C27 N5 124.0(4) yes
N5 C28 C29 107.1(4) yes
N6 C29 C28 106.6(4) yes
N7 C30 C34 111.1(4) yes
N6 C30 N7 108.3(3) yes
N6 C30 C34 112.8(4) yes
Au1 C31 N8 126.5(3) yes
Au1 C31 N7 128.3(3) yes
N7 C31 N8 105.0(3) yes
N8 C32 C33 106.8(4) yes
N7 C33 C32 106.1(4) yes
O2 C34 C30 111.0(4) yes
N5 C35 C36 118.0(5) yes
C36 C35 C40 122.9(4) no
N5 C35 C40 119.0(4) yes
C35 C36 C37 117.4(4) no
C35 C36 C41 121.1(5) no
C37 C36 C41 121.6(4) no
C36 C37 C38 122.2(5) no
C37 C38 C42 120.6(6) no
C37 C38 C39 118.6(5) no
C39 C38 C42 120.9(6) no
C38 C39 C40 122.4(5) no
C35 C40 C43 122.4(5) no
C39 C40 C43 121.0(4) no
C35 C40 C39 116.6(4) no
N8 C44 C49 117.3(4) yes
N8 C44 C45 119.9(4) yes
C45 C44 C49 122.9(4) no
C46 C45 C50 120.7(5) no
C44 C45 C50 122.0(4) no
C44 C45 C46 117.4(4) no
C45 C46 C47 121.6(5) no
C46 C47 C51 120.2(5) no
C48 C47 C51 120.7(5) no
C46 C47 C48 119.1(4) no
C47 C48 C49 121.8(5) no
C44 C49 C52 121.3(4) no
C48 C49 C52 121.5(4) no
C44 C49 C48 117.2(5) no
N1 C2 H2 126.00 no
C3 C2 H2 127.00 no
C2 C3 H3 127.00 no
N2 C3 H3 127.00 no
C8 C4 H4 108.00 no
N2 C4 H4 108.00 no
N3 C4 H4 108.00 no
C7 C6 H6 127.00 no
N4 C6 H6 127.00 no
N3 C7 H7 126.00 no
C6 C7 H7 126.00 no
H8A C8 H8B 108.00 no
C4 C8 H8A 110.00 no
C4 C8 H8B 110.00 no
O1 C8 H8A 110.00 no
O1 C8 H8B 110.00 no
C10 C11 H11 119.00 no
C12 C11 H11 119.00 no
C12 C13 H13 119.00 no
C14 C13 H13 119.00 no
C10 C15 H15C 109.00 no
H15A C15 H15B 110.00 no
C10 C15 H15B 109.00 no
C10 C15 H15A 109.00 no
H15A C15 H15C 109.00 no
H15B C15 H15C 110.00 no
C12 C16 H16B 109.00 no
H16A C16 H16C 109.00 no
C12 C16 H16C 110.00 no
H16A C16 H16B 109.00 no
C12 C16 H16A 109.00 no
H16B C16 H16C 109.00 no
H17B C17 H17C 109.00 no
C14 C17 H17A 109.00 no
C14 C17 H17B 109.00 no
H17A C17 H17C 109.00 no
H17A C17 H17B 110.00 no
C14 C17 H17C 109.00 no
C21 C20 H20 120.00 no
C19 C20 H20 120.00 no
C23 C22 H22 119.00 no
C21 C22 H22 119.00 no
C19 C24 H24C 109.00 no
C19 C24 H24A 110.00 no
C19 C24 H24B 109.00 no
H24B C24 H24C 109.00 no
H24A C24 H24B 109.00 no
H24A C24 H24C 109.00 no
C21 C25 H25A 109.00 no
H25A C25 H25B 109.00 no
C21 C25 H25B 109.00 no
C21 C25 H25C 110.00 no
H25A C25 H25C 110.00 no
H25B C25 H25C 109.00 no
C23 C26 H26C 109.00 no
C23 C26 H26A 109.00 no
C23 C26 H26B 109.00 no
H26A C26 H26B 109.00 no
H26A C26 H26C 110.00 no
H26B C26 H26C 110.00 no
C29 C28 H28 126.00 no
N5 C28 H28 127.00 no
N6 C29 H29 127.00 no
C28 C29 H29 127.00 no
N6 C30 H30 108.00 no
N7 C30 H30 108.00 no
C34 C30 H30 108.00 no
C33 C32 H32 127.00 no
N8 C32 H32 127.00 no
N7 C33 H33 127.00 no
C32 C33 H33 127.00 no
O2 C34 H34B 110.00 no
O2 C34 H34A 109.00 no
C30 C34 H34B 109.00 no
H34A C34 H34B 108.00 no
C30 C34 H34A 109.00 no
C38 C37 H37 119.00 no
C36 C37 H37 119.00 no
C40 C39 H39 119.00 no
C38 C39 H39 119.00 no
H41B C41 H41C 109.00 no
C36 C41 H41C 109.00 no
C36 C41 H41A 109.00 no
C36 C41 H41B 110.00 no
H41A C41 H41B 109.00 no
H41A C41 H41C 109.00 no
C38 C42 H42B 109.00 no
C38 C42 H42A 110.00 no
C38 C42 H42C 110.00 no
H42A C42 H42B 110.00 no
H42A C42 H42C 109.00 no
H42B C42 H42C 109.00 no
C40 C43 H43B 109.00 no
C40 C43 H43C 109.00 no
C40 C43 H43A 110.00 no
H43A C43 H43B 110.00 no
H43A C43 H43C 109.00 no
H43B C43 H43C 110.00 no
C47 C46 H46 119.00 no
C45 C46 H46 119.00 no
C47 C48 H48 119.00 no
C49 C48 H48 119.00 no
C45 C50 H50C 109.00 no
C45 C50 H50B 109.00 no
C45 C50 H50A 109.00 no
H50B C50 H50C 109.00 no
H50A C50 H50B 110.00 no
H50A C50 H50C 109.00 no
H51A C51 H51B 109.00 no
C47 C51 H51A 110.00 no
C47 C51 H51B 109.00 no
C47 C51 H51C 109.00 no
H51A C51 H51C 109.00 no
H51B C51 H51C 109.00 no
H52B C52 H52C 110.00 no
C49 C52 H52A 109.00 no
C49 C52 H52B 109.00 no
C49 C52 H52C 110.00 no
H52A C52 H52B 109.00 no
H52A C52 H52C 109.00 no
C53 O3 C56 109.4(4) yes
C57A O4A C60A 106.3(10) yes
O3 C53 C54 104.4(4) yes
C53 C54 C55 101.1(4) no
C54 C55 C56 103.1(4) no
O3 C56 C55 106.6(4) yes
O3 C53 H53A 111.00 no
O3 C53 H53B 111.00 no
C54 C53 H53B 111.00 no
H53A C53 H53B 109.00 no
C54 C53 H53A 111.00 no
C53 C54 H54B 111.00 no
C55 C54 H54A 112.00 no
C55 C54 H54B 112.00 no
H54A C54 H54B 109.00 no
C53 C54 H54A 112.00 no
C54 C55 H55B 111.00 no
C56 C55 H55A 111.00 no
C54 C55 H55A 111.00 no
H55A C55 H55B 109.00 no
C56 C55 H55B 111.00 no
O3 C56 H56A 110.00 no
O3 C56 H56B 110.00 no
C55 C56 H56B 110.00 no
H56A C56 H56B 109.00 no
C55 C56 H56A 110.00 no
C61 O5 C64 106.1(5) yes
O4A C57A C58A 105.2(11) yes
C57A C58A C59A 104.5(15) no
C58A C59A C60A 107.2(12) no
O4A C60A C59A 111.5(11) yes
O4A C57A H57C 111.00 no
O4A C57A H57D 111.00 no
C58A C57A H57D 110.00 no
H57C C57A H57D 109.00 no
C58A C57A H57C 111.00 no
C57A C58A H58D 111.00 no
C59A C58A H58C 111.00 no
C59A C58A H58D 111.00 no
H58C C58A H58D 109.00 no
C57A C58A H58C 111.00 no
C58A C59A H59D 110.00 no
C60A C59A H59C 110.00 no
C58A C59A H59C 110.00 no
H59C C59A H59D 109.00 no
C60A C59A H59D 110.00 no
O4A C60A H60C 109.00 no
O4A C60A H60D 109.00 no
C59A C60A H60D 109.00 no
H60C C60A H60D 108.00 no
C59A C60A H60C 109.00 no
C57 O4 C60 106.0(10) yes
O5 C61 C62 105.1(6) yes
C61 C62 C63 102.9(7) no
C62 C63 C64 98.0(7) no
O5 C64 C63 106.6(6) yes
O5 C61 H61A 111.00 no
O5 C61 H61B 111.00 no
C62 C61 H61B 111.00 no
H61A C61 H61B 109.00 no
C62 C61 H61A 111.00 no
C61 C62 H62B 111.00 no
C63 C62 H62A 111.00 no
C63 C62 H62B 111.00 no
H62A C62 H62B 109.00 no
C61 C62 H62A 111.00 no
C62 C63 H63B 112.00 no
C64 C63 H63A 112.00 no
C62 C63 H63A 112.00 no
H63A C63 H63B 110.00 no
C64 C63 H63B 112.00 no
O5 C64 H64A 110.00 no
O5 C64 H64B 110.00 no
C63 C64 H64B 110.00 no
H64A C64 H64B 109.00 no
C63 C64 H64A 110.00 no
O4 C57 C58 105.9(15) yes
C57 C58 C59 104.7(12) no
C58 C59 C60 107.0(13) no
O4 C60 C59 111.2(11) yes
O4 C57 H57A 110.00 no
O4 C57 H57B 111.00 no
C58 C57 H57A 111.00 no
C58 C57 H57B 111.00 no
H57A C57 H57B 109.00 no
C57 C58 H58A 111.00 no
C57 C58 H58B 111.00 no
C59 C58 H58A 111.00 no
C59 C58 H58B 111.00 no
H58A C58 H58B 109.00 no
C58 C59 H59A 110.00 no
C58 C59 H59B 110.00 no
C60 C59 H59A 110.00 no
C60 C59 H59B 110.00 no
H59A C59 H59B 109.00 no
O4 C60 H60A 109.00 no
O4 C60 H60B 109.00 no
C59 C60 H60A 109.00 no
C59 C60 H60B 109.00 no
H60A C60 H60B 108.00 no

loop_
_geom_bond_atom_site_label_1
_geom_bond_atom_site_label_2
_geom_bond_distance
_geom_bond_publ_flag
Au1 C1 2.021(4) yes
Au1 C31 2.020(4) yes
Au2 C5 2.016(5) yes
Au2 C27 2.020(5) yes
P1 F3 1.597(4) yes
P1 F1 1.604(4) yes
P1 F2 1.579(4) yes
P1 F6 1.600(4) yes
P1 F4 1.588(3) yes
P1 F5 1.617(4) yes
P2A F7A 1.587(13) yes
P2A F10A 1.617(11) yes
P2A F8A 1.576(13) yes
P2A F9A 1.609(11) yes
P2A F11A 1.562(11) yes
P2A F12A 1.545(13) yes
P2 F9 1.587(19) yes
P2 F7 1.59(2) yes
P2 F8 1.572(19) yes
P2 F12 1.546(17) yes
P2 F10 1.617(16) yes
P2 F11 1.561(19) yes
O1 C8 1.405(6) yes
O2 C34 1.410(6) yes
N1 C1 1.342(5) yes
N1 C2 1.386(5) yes
O1 H1A 0.8400 no
N1 C9 1.448(6) yes
N2 C3 1.385(5) yes
N2 C4 1.456(6) yes
N2 C1 1.355(6) yes
O2 H2B 0.8400 no
N3 C5 1.354(6) yes
N3 C7 1.389(6) yes
N3 C4 1.467(6) yes
N4 C18 1.452(6) yes
N4 C5 1.345(6) yes
N4 C6 1.390(6) yes
N5 C35 1.438(6) yes
N5 C27 1.346(6) yes
N5 C28 1.398(7) yes
N6 C29 1.390(6) yes
N6 C27 1.352(6) yes
N6 C30 1.460(6) yes
N7 C30 1.471(6) yes
N7 C33 1.385(6) yes
N7 C31 1.349(5) yes
N8 C31 1.349(6) yes
N8 C44 1.445(6) yes
N8 C32 1.386(6) yes
C2 C3 1.342(7) no
C4 C8 1.520(7) no
C6 C7 1.342(6) no
C9 C14 1.400(6) no
C9 C10 1.396(7) no
C10 C11 1.390(7) no
C10 C15 1.509(6) no
C11 C12 1.398(8) no
C12 C16 1.515(8) no
C12 C13 1.391(7) no
C13 C14 1.384(7) no
C14 C17 1.512(7) no
C18 C19 1.393(7) no
C18 C23 1.393(7) no
C19 C24 1.507(7) no
C19 C20 1.385(7) no
C20 C21 1.413(8) no
C21 C25 1.515(8) no
C21 C22 1.374(7) no
C22 C23 1.400(7) no
C23 C26 1.499(7) no
C28 C29 1.339(8) no
C30 C34 1.530(7) no
C32 C33 1.357(6) no
C35 C36 1.403(7) no
C35 C40 1.400(8) no
C36 C37 1.385(7) no
C36 C41 1.494(6) no
C37 C38 1.391(8) no
C38 C42 1.506(9) no
C38 C39 1.386(8) no
C39 C40 1.401(7) no
C40 C43 1.496(8) no
C44 C49 1.402(7) no
C44 C45 1.394(7) no
C45 C50 1.510(7) no
C45 C46 1.394(7) no
C46 C47 1.388(7) no
C47 C51 1.513(7) no
C47 C48 1.388(8) no
C48 C49 1.393(7) no
C49 C52 1.505(7) no
C2 H2 0.9500 no
C3 H3 0.9500 no
C4 H4 1.0000 no
C6 H6 0.9500 no
C7 H7 0.9500 no
C8 H8A 0.9900 no
C8 H8B 0.9900 no
C11 H11 0.9500 no
C13 H13 0.9500 no
C15 H15A 0.9800 no
C15 H15C 0.9800 no
C15 H15B 0.9800 no
C16 H16A 0.9800 no
C16 H16C 0.9800 no
C16 H16B 0.9800 no
C17 H17B 0.9800 no
C17 H17A 0.9800 no
C17 H17C 0.9800 no
C20 H20 0.9500 no
C22 H22 0.9500 no
C24 H24C 0.9800 no
C24 H24A 0.9800 no
C24 H24B 0.9800 no
C25 H25A 0.9800 no
C25 H25B 0.9800 no
C25 H25C 0.9800 no
C26 H26A 0.9800 no
C26 H26C 0.9800 no
C26 H26B 0.9800 no
C28 H28 0.9500 no
C29 H29 0.9500 no
C30 H30 1.0000 no
C32 H32 0.9500 no
C33 H33 0.9500 no
C34 H34A 0.9900 no
C34 H34B 0.9900 no
C37 H37 0.9500 no
C39 H39 0.9500 no
C41 H41A 0.9800 no
C41 H41B 0.9800 no
C41 H41C 0.9800 no
C42 H42A 0.9800 no
C42 H42C 0.9800 no
C42 H42B 0.9800 no
C43 H43C 0.9800 no
C43 H43A 0.9800 no
C43 H43B 0.9800 no
C46 H46 0.9500 no
C48 H48 0.9500 no
C50 H50A 0.9800 no
C50 H50B 0.9800 no
C50 H50C 0.9800 no
C51 H51C 0.9800 no
C51 H51A 0.9800 no
C51 H51B 0.9800 no
C52 H52A 0.9800 no
C52 H52B 0.9800 no
C52 H52C 0.9800 no
O3 C53 1.440(6) yes
O3 C56 1.432(7) yes
O4A C57A 1.445(18) yes
O4A C60A 1.395(17) yes
C53 C54 1.520(7) no
C54 C55 1.521(8) no
C55 C56 1.524(8) no
C53 H53A 0.9900 no
C53 H53B 0.9900 no
C54 H54B 0.9900 no
C54 H54A 0.9900 no
C55 H55A 0.9900 no
C55 H55B 0.9900 no
C56 H56B 0.9900 no
C56 H56A 0.9900 no
O5 C61 1.444(9) yes
O5 C64 1.423(9) yes
C57A C58A 1.50(3) no
C58A C59A 1.482(18) no
C59A C60A 1.377(19) no
C57A H57C 0.9900 no
C57A H57D 0.9900 no
C58A H58D 0.9900 no
C58A H58C 0.9900 no
C59A H59C 0.9900 no
C59A H59D 0.9900 no
C60A H60D 0.9900 no
C60A H60C 0.9900 no
O4 C57 1.445(18) yes
O4 C60 1.396(17) yes
C61 C62 1.516(13) no
C62 C63 1.488(12) no
C63 C64 1.473(11) no
C61 H61A 0.9900 no
C61 H61B 0.9900 no
C62 H62B 0.9900 no
C62 H62A 0.9900 no
C63 H63A 0.9900 no
C63 H63B 0.9900 no
C64 H64B 0.9900 no
C64 H64A 0.9900 no
C57 C58 1.50(3) no
C58 C59 1.480(19) no
C59 C60 1.381(19) no
C57 H57A 0.9900 no
C57 H57B 0.9900 no
C58 H58A 0.9900 no
C58 H58B 0.9900 no
C59 H59A 0.9900 no
C59 H59B 0.9900 no
C60 H60A 0.9900 no
C60 H60B 0.9900 no

loop_
_geom_hbond_atom_site_label_D
_geom_hbond_atom_site_label_H
_geom_hbond_atom_site_label_A
_geom_hbond_distance_DH
_geom_hbond_distance_HA
_geom_hbond_distance_DA
_geom_hbond_angle_DHA
_geom_hbond_publ_flag
O1 H1A O3 0.8400 1.8800 2.703(5) 169.00 yes
O2 H2B F11A 0.8400 2.0800 2.904(10) 167.00 yes

loop_
_geom_torsion_atom_site_label_1
_geom_torsion_atom_site_label_2
_geom_torsion_atom_site_label_3
_geom_torsion_atom_site_label_4
_geom_torsion
_geom_torsion_publ_flag
C2 N1 C1 Au1 -177.1(3) no
C2 N1 C1 N2 0.9(5) no
C9 N1 C1 Au1 6.5(7) no
C9 N1 C1 N2 -175.5(4) no
C1 N1 C2 C3 -0.6(5) no
C9 N1 C2 C3 176.0(4) no
C1 N1 C9 C10 84.5(6) no
C1 N1 C9 C14 -101.5(5) no
C2 N1 C9 C10 -91.4(5) no
C2 N1 C9 C14 82.6(6) no
C3 N2 C1 Au1 177.1(3) no
C3 N2 C1 N1 -0.9(5) no
C4 N2 C1 Au1 2.6(6) no
C4 N2 C1 N1 -175.4(4) no
C1 N2 C3 C2 0.5(5) no
C4 N2 C3 C2 174.9(4) no
C1 N2 C4 N3 83.4(5) no
C1 N2 C4 C8 -151.5(4) no
C3 N2 C4 N3 -90.3(5) no
C3 N2 C4 C8 34.9(6) no
C5 N3 C4 N2 -104.5(5) no
C5 N3 C4 C8 130.2(5) no
C7 N3 C4 N2 64.8(6) no
C7 N3 C4 C8 -60.6(6) no
C4 N3 C5 Au2 -15.8(7) no
C4 N3 C5 N4 170.3(4) no
C7 N3 C5 Au2 173.5(4) no
C7 N3 C5 N4 -0.4(5) no
C4 N3 C7 C6 -170.1(4) no
C5 N3 C7 C6 0.3(6) no
C6 N4 C5 Au2 -173.5(4) no
C6 N4 C5 N3 0.3(5) no
C18 N4 C5 Au2 14.5(7) no
C18 N4 C5 N3 -171.7(4) no
C5 N4 C6 C7 -0.1(6) no
C18 N4 C6 C7 171.9(4) no
C5 N4 C18 C19 89.6(6) no
C5 N4 C18 C23 -92.1(6) no
C6 N4 C18 C19 -81.4(6) no
C6 N4 C18 C23 96.9(6) no
C28 N5 C27 Au2 178.7(4) no
C28 N5 C27 N6 0.2(5) no
C35 N5 C27 Au2 2.4(7) no
C35 N5 C27 N6 -176.1(5) no
C27 N5 C28 C29 -0.4(6) no
C35 N5 C28 C29 176.0(5) no
C27 N5 C35 C36 90.6(6) no
C27 N5 C35 C40 -92.9(6) no
C28 N5 C35 C36 -85.2(6) no
C28 N5 C35 C40 91.4(6) no
C29 N6 C27 Au2 -178.3(4) no
C29 N6 C27 N5 0.1(5) no
C30 N6 C27 Au2 7.9(7) no
C30 N6 C27 N5 -173.7(4) no
C27 N6 C29 C28 -0.3(6) no
C30 N6 C29 C28 173.3(5) no
C27 N6 C30 N7 76.8(5) no
C27 N6 C30 C34 -159.8(4) no
C29 N6 C30 N7 -96.0(5) no
C29 N6 C30 C34 27.3(6) no
C31 N7 C30 N6 -104.5(4) no
C31 N7 C30 C34 131.1(4) no
C33 N7 C30 N6 64.7(6) no
C33 N7 C30 C34 -59.7(5) no
C30 N7 C31 Au1 -15.0(6) no
C30 N7 C31 N8 170.6(4) no
C33 N7 C31 Au1 174.5(3) no
C33 N7 C31 N8 0.1(5) no
C30 N7 C33 C32 -170.7(4) no
C31 N7 C33 C32 -0.4(5) no
C32 N8 C31 Au1 -174.2(3) no
C32 N8 C31 N7 0.3(5) no
C44 N8 C31 Au1 14.0(6) no
C44 N8 C31 N7 -171.4(4) no
C31 N8 C32 C33 -0.6(5) no
C44 N8 C32 C33 171.0(4) no
C31 N8 C44 C45 -82.2(6) no
C31 N8 C44 C49 97.3(5) no
C32 N8 C44 C45 107.3(6) no
C32 N8 C44 C49 -73.2(6) no
N1 C2 C3 N2 0.0(5) no
N2 C4 C8 O1 171.7(4) no
N3 C4 C8 O1 -65.4(5) no
N4 C6 C7 N3 -0.1(5) no
N1 C9 C10 C11 172.8(3) no
N1 C9 C10 C15 -6.9(6) no
C14 C9 C10 C11 -1.1(6) no
C14 C9 C10 C15 179.2(4) no
N1 C9 C14 C13 -172.5(4) no
N1 C9 C14 C17 7.9(6) no
C10 C9 C14 C13 1.3(7) no
C10 C9 C14 C17 -178.4(4) no
C9 C10 C11 C12 -0.5(6) no
C15 C10 C11 C12 179.3(4) no
C10 C11 C12 C13 1.7(7) no
C10 C11 C12 C16 -179.1(4) no
C11 C12 C13 C14 -1.4(8) no
C16 C12 C13 C14 179.3(5) no
C12 C13 C14 C9 0.0(7) no
C12 C13 C14 C17 179.6(5) no
N4 C18 C19 C20 178.1(5) no
N4 C18 C19 C24 -1.9(7) no
C23 C18 C19 C20 -0.2(8) no
C23 C18 C19 C24 179.8(5) no
N4 C18 C23 C22 -178.4(4) no
N4 C18 C23 C26 1.2(7) no
C19 C18 C23 C22 -0.2(7) no
C19 C18 C23 C26 179.4(5) no
C18 C19 C20 C21 0.1(8) no
C24 C19 C20 C21 -179.9(5) no
C19 C20 C21 C22 0.3(8) no
C19 C20 C21 C25 -179.6(6) no
C20 C21 C22 C23 -0.7(8) no
C25 C21 C22 C23 179.2(5) no
C21 C22 C23 C18 0.7(7) no
C21 C22 C23 C26 -178.9(5) no
N5 C28 C29 N6 0.4(6) no
N6 C30 C34 O2 53.8(5) no
N7 C30 C34 O2 175.6(4) no
N8 C32 C33 N7 0.6(5) no
N5 C35 C36 C37 175.1(4) no
N5 C35 C36 C41 -4.8(6) no
C40 C35 C36 C37 -1.4(6) no
C40 C35 C36 C41 178.8(4) no
N5 C35 C40 C39 -174.6(4) no
N5 C35 C40 C43 6.8(7) no
C36 C35 C40 C39 1.8(7) no
C36 C35 C40 C43 -176.8(4) no
C35 C36 C37 C38 -0.3(7) no
C41 C36 C37 C38 179.6(5) no
C36 C37 C38 C39 1.4(8) no
C36 C37 C38 C42 -179.3(5) no
C37 C38 C39 C40 -0.9(8) no
C42 C38 C39 C40 179.7(5) no
C38 C39 C40 C35 -0.6(7) no
C38 C39 C40 C43 178.0(5) no
N8 C44 C45 C46 178.7(4) no
N8 C44 C45 C50 -1.5(7) no
C49 C44 C45 C46 -0.8(8) no
C49 C44 C45 C50 179.1(5) no
N8 C44 C49 C48 179.5(5) no
N8 C44 C49 C52 -1.9(7) no
C45 C44 C49 C48 -1.1(8) no
C45 C44 C49 C52 177.6(5) no
C44 C45 C46 C47 2.7(8) no
C50 C45 C46 C47 -177.2(5) no
C45 C46 C47 C48 -2.7(8) no
C45 C46 C47 C51 178.6(5) no
C46 C47 C48 C49 0.7(8) no
C51 C47 C48 C49 179.4(5) no
C47 C48 C49 C44 1.1(8) no
C47 C48 C49 C52 -177.5(5) no
C56 O3 C53 C54 -26.2(5) no
C53 O3 C56 C55 2.9(6) no
C60A O4A C57A C58A 23(3) no
C57A O4A C60A C59A -21(2) no
O3 C53 C54 C55 38.3(4) no
C53 C54 C55 C56 -35.8(5) no
C54 C55 C56 O3 21.4(5) no
C64 O5 C61 C62 0.6(8) no
C61 O5 C64 C63 -28.9(8) no
O4A C57A C58A C59A -17(3) no
C57A C58A C59A C60A 5(3) no
C58A C59A C60A O4A 10(2) no
O5 C61 C62 C63 27.1(9) no
C61 C62 C63 C64 -42.3(8) no
C62 C63 C64 O5 44.7(7) no

loop_
_platon_squeeze_void_nr
_platon_squeeze_void_average_x
_platon_squeeze_void_average_y
_platon_squeeze_void_average_z
_platon_squeeze_void_volume
_platon_squeeze_void_count_electrons
_platon_squeeze_void_content
1 0.353 0.818 0.106 122 39 ' '
2 0.647 0.318 0.894 123 39 ' '
